data_2224562
loop_
_publ_author_name
'Haider, Zeeshan'
'Arshad, Muhammad Nadeem'
'Simpson, Jim'
'Khan, Islam Ullah'
'Shafiq, Muhammad'

_publ_section_title
;
 <i>N</i>-Cyclohexyl-<i>N</i>-ethyl-4-methylbenzenesulfonamide
;
_journal_coeditor_code BT5132
_journal_issue 1
_journal_name_full 'Acta Crystallographica Section E'
_journal_page_first o102
_journal_paper_doi 10.1107/S1600536809052593
_journal_volume 66
_journal_year 2010
_chemical_formula_iupac 'C15 H23 N O2 S'
_chemical_formula_moiety 'C15 H23 N O2 S'
_chemical_formula_sum 'C15 H23 N O2 S'
_chemical_formula_weight 281.40
_chemical_name_systematic
;
<i>N</i>-Cyclohexyl-<i>N</i>-ethyl-4-methylbenzenesulfonamide
;
_space_group_IT_number 14
_symmetry_cell_setting monoclinic
_symmetry_space_group_name_Hall '-P 2ybc'
_symmetry_space_group_name_H-M 'P 1 21/c 1'
_atom_sites_solution_hydrogens geom
_atom_sites_solution_primary direct
_atom_sites_solution_secondary difmap
_cell_angle_alpha 90.00
_cell_angle_beta 92.495(2)
_cell_angle_gamma 90.00
_cell_formula_units_Z 4
_cell_length_a 12.2269(5)
_cell_length_b 7.5818(3)
_cell_length_c 16.3045(6)
_cell_measurement_reflns_used 3495
_cell_measurement_temperature 296(2)
_cell_measurement_theta_max 25.64
_cell_measurement_theta_min 2.50
_cell_volume 1510.03(10)
_computing_cell_refinement 'SAINT (Bruker, 2007)'
_computing_data_collection 'APEX2 (Bruker, 2007)'
_computing_data_reduction 'SAINT (Bruker, 2007)'
_computing_molecular_graphics 'ORTEP-3 (Farrugia, 1997) and Mercury (Macrae <i>et al.</i>,  2006)'
_computing_publication_material
;
SHELXL97 (Sheldrick, 2008), enCIFer (Allen et al., 2004), PLATON (Spek, 2009)
and publCIF (Westrip, 2009)
;
_computing_structure_refinement 'SHELXL97 (Sheldrick, 2008)'
_computing_structure_solution 'SHELXS97 (Sheldrick, 2008)'
_diffrn_ambient_temperature 296(2)
_diffrn_measured_fraction_theta_full 0.993
_diffrn_measured_fraction_theta_max 0.993
_diffrn_measurement_device_type 'Bruker APEXII CCD area-detector'
_diffrn_measurement_method '\f and \w'
_diffrn_radiation_monochromator graphite
_diffrn_radiation_source 'fine-focus sealed tube'
_diffrn_radiation_type MoK\a
_diffrn_radiation_wavelength 0.71073
_diffrn_reflns_av_R_equivalents 0.0396
_diffrn_reflns_av_sigmaI/netI 0.0400
_diffrn_reflns_limit_h_max 15
_diffrn_reflns_limit_h_min -16
_diffrn_reflns_limit_k_max 9
_diffrn_reflns_limit_k_min -10
_diffrn_reflns_limit_l_max 21
_diffrn_reflns_limit_l_min -19
_diffrn_reflns_number 16676
_diffrn_reflns_theta_full 28.28
_diffrn_reflns_theta_max 28.28
_diffrn_reflns_theta_min 1.67
_diffrn_standards_number 0
_exptl_absorpt_coefficient_mu 0.213
_exptl_absorpt_correction_T_max 0.9688
_exptl_absorpt_correction_T_min 0.9140
_exptl_absorpt_correction_type multi-scan
_exptl_absorpt_process_details '(SADABS; Bruker, 2007)'
_exptl_crystal_colour white
_exptl_crystal_density_diffrn 1.238
_exptl_crystal_density_method 'not measured'
_exptl_crystal_description needle
_exptl_crystal_F_000 608
_exptl_crystal_size_max 0.43
_exptl_crystal_size_mid 0.32
_exptl_crystal_size_min 0.15
_refine_diff_density_max 0.231
_refine_diff_density_min -0.246
_refine_ls_extinction_method none
_refine_ls_goodness_of_fit_ref 0.994
_refine_ls_hydrogen_treatment constr
_refine_ls_matrix_type full
_refine_ls_number_parameters 174
_refine_ls_number_reflns 3713
_refine_ls_number_restraints 0
_refine_ls_restrained_S_all 0.994
_refine_ls_R_factor_all 0.0868
_refine_ls_R_factor_gt 0.0453
_refine_ls_shift/su_max 0.001
_refine_ls_shift/su_mean 0.000
_refine_ls_structure_factor_coef Fsqd
_refine_ls_weighting_details 'calc w=1/[\s^2^(Fo^2^)+(0.0480P)^2^+0.3506P] where P=(Fo^2^+2Fc^2^)/3'
_refine_ls_weighting_scheme calc
_refine_ls_wR_factor_gt 0.1047
_refine_ls_wR_factor_ref 0.1222
_reflns_number_gt 2251
_reflns_number_total 3714
_reflns_threshold_expression I>2\s(I)
_cod_data_source_file bt5132.cif
_cod_data_source_block I
_cod_original_sg_symbol_H-M 'P 21/c'
_cod_database_code 2224562
_cod_database_fobs_code 2224562

loop_
_symmetry_equiv_pos_as_xyz
'x, y, z'
'-x, y+1/2, -z+1/2'
'-x, -y, -z'
'x, -y-1/2, z-1/2'

loop_
_atom_site_type_symbol
_atom_site_label
_atom_site_fract_x
_atom_site_fract_y
_atom_site_fract_z
_atom_site_U_iso_or_equiv
_atom_site_adp_type
_atom_site_calc_flag
_atom_site_refinement_flags
_atom_site_occupancy
_atom_site_disorder_assembly
_atom_site_disorder_group
S S1 0.22960(5) 1.10442(7) 0.56680(3) 0.05930(19) Uani d . 1 . .
O O1 0.14930(14) 1.1507(2) 0.50392(9) 0.0866(5) Uani d . 1 . .
O O2 0.32184(13) 1.21640(19) 0.58303(10) 0.0784(5) Uani d . 1 . .
N N1 0.27372(13) 0.9101(2) 0.54440(9) 0.0549(4) Uani d . 1 . .
C C1 0.16215(14) 1.0870(2) 0.66002(11) 0.0451(4) Uani d . 1 . .
C C2 0.21516(14) 1.1373(2) 0.73271(11) 0.0511(5) Uani d . 1 . .
H H2 0.2856 1.1835 0.7326 0.061 Uiso calc R 1 . .
C C3 0.16309(15) 1.1186(3) 0.80559(12) 0.0528(5) Uani d . 1 . .
H H3 0.1994 1.1519 0.8544 0.063 Uiso calc R 1 . .
C C4 0.05847(15) 1.0517(2) 0.80760(11) 0.0491(5) Uani d . 1 . .
C C5 0.00638(16) 1.0042(3) 0.73394(13) 0.0571(5) Uani d . 1 . .
H H5 -0.0645 0.9598 0.7341 0.069 Uiso calc R 1 . .
C C6 0.05660(16) 1.0209(3) 0.66051(12) 0.0555(5) Uani d . 1 . .
H H6 0.0201 0.9881 0.6117 0.067 Uiso calc R 1 . .
C C7 0.36213(15) 0.8297(2) 0.59696(11) 0.0494(5) Uani d . 1 . .
H H7 0.3938 0.9237 0.6317 0.059 Uiso calc R 1 . .
C C8 0.45338(16) 0.7582(3) 0.54568(12) 0.0576(5) Uani d . 1 . .
H H8A 0.4245 0.6660 0.5096 0.069 Uiso calc R 1 . .
H H8B 0.4808 0.8521 0.5118 0.069 Uiso calc R 1 . .
C C9 0.54647(16) 0.6847(3) 0.59987(14) 0.0671(6) Uani d . 1 . .
H H9A 0.6019 0.6358 0.5657 0.081 Uiso calc R 1 . .
H H9B 0.5797 0.7793 0.6323 0.081 Uiso calc R 1 . .
C C10 0.50692(17) 0.5438(3) 0.65621(13) 0.0642(6) Uani d . 1 . .
H H10A 0.5673 0.5044 0.6922 0.077 Uiso calc R 1 . .
H H10B 0.4811 0.4435 0.6239 0.077 Uiso calc R 1 . .
C C11 0.4154(2) 0.6108(3) 0.70741(13) 0.0697(6) Uani d . 1 . .
H H11A 0.4437 0.7014 0.7446 0.084 Uiso calc R 1 . .
H H11B 0.3883 0.5148 0.7402 0.084 Uiso calc R 1 . .
C C12 0.32174(16) 0.6864(3) 0.65394(12) 0.0606(5) Uani d . 1 . .
H H12A 0.2670 0.7355 0.6887 0.073 Uiso calc R 1 . .
H H12B 0.2876 0.5926 0.6214 0.073 Uiso calc R 1 . .
C C13 0.00216(18) 1.0322(3) 0.88731(13) 0.0723(6) Uani d . 1 . .
H H13A 0.0434 1.0933 0.9300 0.108 Uiso calc R 1 . .
H H13B -0.0027 0.9095 0.9011 0.108 Uiso calc R 1 . .
H H13C -0.0701 1.0815 0.8817 0.108 Uiso calc R 1 . .
C C14 0.21331(17) 0.8024(3) 0.48246(12) 0.0608(5) Uani d . 1 . .
H H14A 0.1357 0.8263 0.4855 0.073 Uiso calc R 1 . .
H H14B 0.2249 0.6787 0.4953 0.073 Uiso calc R 1 . .
C C15 0.2469(2) 0.8363(3) 0.39659(13) 0.0820(7) Uani d . 1 . .
H H15A 0.2338 0.9578 0.3828 0.123 Uiso calc R 1 . .
H H15B 0.2050 0.7624 0.3592 0.123 Uiso calc R 1 . .
H H15C 0.3233 0.8104 0.3927 0.123 Uiso calc R 1 . .

loop_
_atom_site_aniso_label
_atom_site_aniso_U_11
_atom_site_aniso_U_22
_atom_site_aniso_U_33
_atom_site_aniso_U_12
_atom_site_aniso_U_13
_atom_site_aniso_U_23
S1 0.0778(4) 0.0485(3) 0.0529(3) 0.0114(3) 0.0175(2) 0.0068(2)
O1 0.1182(13) 0.0855(12) 0.0565(9) 0.0423(10) 0.0071(9) 0.0196(8)
O2 0.0959(11) 0.0491(9) 0.0935(11) -0.0132(8) 0.0419(9) -0.0031(8)
N1 0.0682(10) 0.0513(10) 0.0455(9) 0.0081(8) 0.0054(7) -0.0054(8)
C1 0.0487(10) 0.0398(10) 0.0470(10) 0.0075(8) 0.0052(8) 0.0001(8)
C2 0.0410(10) 0.0532(12) 0.0591(12) -0.0008(8) 0.0027(9) -0.0036(9)
C3 0.0498(11) 0.0590(12) 0.0493(11) 0.0003(9) -0.0015(8) -0.0077(9)
C4 0.0537(11) 0.0404(10) 0.0537(11) 0.0041(8) 0.0078(9) -0.0022(9)
C5 0.0451(11) 0.0574(13) 0.0692(14) -0.0064(9) 0.0069(9) -0.0074(10)
C6 0.0544(12) 0.0569(12) 0.0545(12) -0.0010(10) -0.0049(9) -0.0104(10)
C7 0.0611(11) 0.0441(10) 0.0433(10) 0.0015(9) 0.0046(8) -0.0062(8)
C8 0.0590(12) 0.0559(12) 0.0593(12) -0.0029(10) 0.0164(9) 0.0029(10)
C9 0.0551(12) 0.0620(14) 0.0845(16) -0.0010(11) 0.0058(11) -0.0003(12)
C10 0.0640(13) 0.0517(12) 0.0760(15) 0.0047(10) -0.0062(11) -0.0023(11)
C11 0.0958(16) 0.0593(14) 0.0543(12) 0.0046(12) 0.0053(11) 0.0072(11)
C12 0.0674(13) 0.0616(13) 0.0543(12) 0.0078(11) 0.0207(10) 0.0053(10)
C13 0.0765(15) 0.0772(16) 0.0649(14) -0.0025(12) 0.0229(11) -0.0008(12)
C14 0.0638(12) 0.0607(13) 0.0576(12) -0.0026(10) -0.0001(10) -0.0015(10)
C15 0.0992(18) 0.0938(19) 0.0525(13) -0.0011(15) -0.0013(12) -0.0099(13)

loop_
_atom_type_symbol
_atom_type_description
_atom_type_scat_dispersion_real
_atom_type_scat_dispersion_imag
_atom_type_scat_source
C C 0.0033 0.0016 'International Tables Vol C Tables 4.2.6.8 and 6.1.1.4'
H H 0.0000 0.0000 'International Tables Vol C Tables 4.2.6.8 and 6.1.1.4'
N N 0.0061 0.0033 'International Tables Vol C Tables 4.2.6.8 and 6.1.1.4'
O O 0.0106 0.0060 'International Tables Vol C Tables 4.2.6.8 and 6.1.1.4'
S S 0.1246 0.1234 'International Tables Vol C Tables 4.2.6.8 and 6.1.1.4'

loop_
_geom_angle_atom_site_label_1
_geom_angle_atom_site_label_2
_geom_angle_atom_site_label_3
_geom_angle_site_symmetry_1
_geom_angle_site_symmetry_3
_geom_angle
_geom_angle_publ_flag
O2 S1 O1 . . 119.90(11) ?
O2 S1 N1 . . 108.38(9) ?
O1 S1 N1 . . 106.68(9) ?
O2 S1 C1 . . 106.25(9) ?
O1 S1 C1 . . 107.65(9) ?
N1 S1 C1 . . 107.42(8) ?
C14 N1 C7 . . 120.00(16) ?
C14 N1 S1 . . 119.89(13) ?
C7 N1 S1 . . 119.14(12) ?
C2 C1 C6 . . 119.88(17) ?
C2 C1 S1 . . 119.95(14) ?
C6 C1 S1 . . 120.16(15) ?
C3 C2 C1 . . 119.63(17) ?
C3 C2 H2 . . 120.2 ?
C1 C2 H2 . . 120.2 ?
C2 C3 C4 . . 121.47(17) ?
C2 C3 H3 . . 119.3 ?
C4 C3 H3 . . 119.3 ?
C3 C4 C5 . . 117.93(17) ?
C3 C4 C13 . . 121.15(18) ?
C5 C4 C13 . . 120.93(18) ?
C6 C5 C4 . . 121.74(18) ?
C6 C5 H5 . . 119.1 ?
C4 C5 H5 . . 119.1 ?
C5 C6 C1 . . 119.34(18) ?
C5 C6 H6 . . 120.3 ?
C1 C6 H6 . . 120.3 ?
N1 C7 C8 . . 111.26(15) ?
N1 C7 C12 . . 113.46(16) ?
C8 C7 C12 . . 110.21(16) ?
N1 C7 H7 . . 107.2 ?
C8 C7 H7 . . 107.2 ?
C12 C7 H7 . . 107.2 ?
C9 C8 C7 . . 111.12(16) ?
C9 C8 H8A . . 109.4 ?
C7 C8 H8A . . 109.4 ?
C9 C8 H8B . . 109.4 ?
C7 C8 H8B . . 109.4 ?
H8A C8 H8B . . 108.0 ?
C10 C9 C8 . . 111.37(17) ?
C10 C9 H9A . . 109.4 ?
C8 C9 H9A . . 109.4 ?
C10 C9 H9B . . 109.4 ?
C8 C9 H9B . . 109.4 ?
H9A C9 H9B . . 108.0 ?
C9 C10 C11 . . 111.34(18) ?
C9 C10 H10A . . 109.4 ?
C11 C10 H10A . . 109.4 ?
C9 C10 H10B . . 109.4 ?
C11 C10 H10B . . 109.4 ?
H10A C10 H10B . . 108.0 ?
C10 C11 C12 . . 111.52(17) ?
C10 C11 H11A . . 109.3 ?
C12 C11 H11A . . 109.3 ?
C10 C11 H11B . . 109.3 ?
C12 C11 H11B . . 109.3 ?
H11A C11 H11B . . 108.0 ?
C11 C12 C7 . . 111.20(17) ?
C11 C12 H12A . . 109.4 ?
C7 C12 H12A . . 109.4 ?
C11 C12 H12B . . 109.4 ?
C7 C12 H12B . . 109.4 ?
H12A C12 H12B . . 108.0 ?
C4 C13 H13A . . 109.5 ?
C4 C13 H13B . . 109.5 ?
H13A C13 H13B . . 109.5 ?
C4 C13 H13C . . 109.5 ?
H13A C13 H13C . . 109.5 ?
H13B C13 H13C . . 109.5 ?
N1 C14 C15 . . 113.33(17) ?
N1 C14 H14A . . 108.9 ?
C15 C14 H14A . . 108.9 ?
N1 C14 H14B . . 108.9 ?
C15 C14 H14B . . 108.9 ?
H14A C14 H14B . . 107.7 ?
C14 C15 H15A . . 109.5 ?
C14 C15 H15B . . 109.5 ?
H15A C15 H15B . . 109.5 ?
C14 C15 H15C . . 109.5 ?
H15A C15 H15C . . 109.5 ?
H15B C15 H15C . . 109.5 ?

loop_
_geom_bond_atom_site_label_1
_geom_bond_atom_site_label_2
_geom_bond_site_symmetry_2
_geom_bond_distance
_geom_bond_publ_flag
S1 O2 . 1.4272(16) ?
S1 O1 . 1.4320(16) ?
S1 N1 . 1.6160(17) ?
S1 C1 . 1.7654(18) ?
N1 C14 . 1.472(2) ?
N1 C7 . 1.481(2) ?
C1 C2 . 1.380(2) ?
C1 C6 . 1.385(3) ?
C2 C3 . 1.380(3) ?
C2 H2 . 0.9300 ?
C3 C4 . 1.378(3) ?
C3 H3 . 0.9300 ?
C4 C5 . 1.383(3) ?
C4 C13 . 1.504(3) ?
C5 C6 . 1.375(3) ?
C5 H5 . 0.9300 ?
C6 H6 . 0.9300 ?
C7 C8 . 1.523(3) ?
C7 C12 . 1.525(3) ?
C7 H7 . 0.9800 ?
C8 C9 . 1.517(3) ?
C8 H8A . 0.9700 ?
C8 H8B . 0.9700 ?
C9 C10 . 1.502(3) ?
C9 H9A . 0.9700 ?
C9 H9B . 0.9700 ?
C10 C11 . 1.513(3) ?
C10 H10A . 0.9700 ?
C10 H10B . 0.9700 ?
C11 C12 . 1.521(3) ?
C11 H11A . 0.9700 ?
C11 H11B . 0.9700 ?
C12 H12A . 0.9700 ?
C12 H12B . 0.9700 ?
C13 H13A . 0.9600 ?
C13 H13B . 0.9600 ?
C13 H13C . 0.9600 ?
C14 C15 . 1.498(3) ?
C14 H14A . 0.9700 ?
C14 H14B . 0.9700 ?
C15 H15A . 0.9600 ?
C15 H15B . 0.9600 ?
C15 H15C . 0.9600 ?

loop_
_geom_hbond_atom_site_label_D
_geom_hbond_atom_site_label_H
_geom_hbond_atom_site_label_A
_geom_hbond_site_symmetry_A
_geom_hbond_distance_DH
_geom_hbond_distance_HA
_geom_hbond_distance_DA
_geom_hbond_angle_DHA
C10 H10B O2 1_545 0.97 2.66 3.530(3) 149.5
C13 H13A O1 4_586 0.96 2.60 3.512(3) 158.5

loop_
_geom_torsion_atom_site_label_1
_geom_torsion_atom_site_label_2
_geom_torsion_atom_site_label_3
_geom_torsion_atom_site_label_4
_geom_torsion_site_symmetry_1
_geom_torsion_site_symmetry_2
_geom_torsion_site_symmetry_3
_geom_torsion_site_symmetry_4
_geom_torsion
_geom_torsion_publ_flag
O2 S1 N1 C14 . . . . -144.40(15) ?
O1 S1 N1 C14 . . . . -14.01(17) ?
C1 S1 N1 C14 . . . . 101.19(15) ?
O2 S1 N1 C7 . . . . 46.86(16) ?
O1 S1 N1 C7 . . . . 177.24(14) ?
C1 S1 N1 C7 . . . . -67.56(15) ?
O2 S1 C1 C2 . . . . -15.54(18) ?
O1 S1 C1 C2 . . . . -145.16(16) ?
N1 S1 C1 C2 . . . . 100.29(16) ?
O2 S1 C1 C6 . . . . 165.26(15) ?
O1 S1 C1 C6 . . . . 35.64(18) ?
N1 S1 C1 C6 . . . . -78.91(16) ?
C6 C1 C2 C3 . . . . 1.0(3) ?
S1 C1 C2 C3 . . . . -178.17(14) ?
C1 C2 C3 C4 . . . . -0.5(3) ?
C2 C3 C4 C5 . . . . -0.3(3) ?
C2 C3 C4 C13 . . . . -179.85(19) ?
C3 C4 C5 C6 . . . . 0.6(3) ?
C13 C4 C5 C6 . . . . -179.92(19) ?
C4 C5 C6 C1 . . . . 0.0(3) ?
C2 C1 C6 C5 . . . . -0.8(3) ?
S1 C1 C6 C5 . . . . 178.40(15) ?
C14 N1 C7 C8 . . . . 60.5(2) ?
S1 N1 C7 C8 . . . . -130.77(15) ?
C14 N1 C7 C12 . . . . -64.5(2) ?
S1 N1 C7 C12 . . . . 104.27(17) ?
N1 C7 C8 C9 . . . . 177.02(16) ?
C12 C7 C8 C9 . . . . -56.2(2) ?
C7 C8 C9 C10 . . . . 56.7(2) ?
C8 C9 C10 C11 . . . . -55.7(2) ?
C9 C10 C11 C12 . . . . 55.0(2) ?
C10 C11 C12 C7 . . . . -55.1(2) ?
N1 C7 C12 C11 . . . . -179.00(15) ?
C8 C7 C12 C11 . . . . 55.5(2) ?
C7 N1 C14 C15 . . . . -103.9(2) ?
S1 N1 C14 C15 . . . . 87.5(2) ?

loop_
_cod_related_entry_id
_cod_related_entry_database
_cod_related_entry_code
1 ChemSpider 582175
